data_2227037
loop_
_publ_author_name
'Kiran, K.'
'Sarveswari, S.'
'Vijayakumar, V.'
'Tan, Kang Wai'
'Tiekink, Edward R. T.'

_publ_section_title
;
 3-Acetyl-2-methyl-4-phenylquinolin-1-ium chloride
;
_journal_coeditor_code PK2254
_journal_issue 8
_journal_name_full 'Acta Crystallographica Section E'
_journal_page_first o2001
_journal_paper_doi 10.1107/S1600536810027017
_journal_volume 66
_journal_year 2010
_chemical_formula_iupac 'C18 H16 N1 O1 +, Cl -'
_chemical_formula_moiety 'C18 H16 N1 O1 +, Cl -'
_chemical_formula_sum 'C18 H16 Cl N O'
_chemical_formula_weight 297.77
_chemical_name_systematic
;
3-Acetyl-2-methyl-4-phenylquinolin-1-ium chloride
;
_space_group_IT_number 14
_symmetry_cell_setting monoclinic
_symmetry_space_group_name_Hall '-P 2ybc'
_symmetry_space_group_name_H-M 'P 1 21/c 1'
_atom_sites_solution_hydrogens geom
_atom_sites_solution_primary direct
_atom_sites_solution_secondary difmap
_audit_creation_method SHELXL-97
_cell_angle_alpha 90
_cell_angle_beta 94.2820(10)
_cell_angle_gamma 90
_cell_formula_units_Z 4
_cell_length_a 9.5046(8)
_cell_length_b 8.5787(8)
_cell_length_c 18.2538(16)
_cell_measurement_reflns_used 6610
_cell_measurement_temperature 100(2)
_cell_measurement_theta_max 28.2
_cell_measurement_theta_min 2.6
_cell_volume 1484.2(2)
_computing_cell_refinement 'SAINT (Bruker, 2008)'
_computing_data_collection 'APEX2 (Bruker, 2008)'
_computing_data_reduction 'SAINT (Bruker, 2008)'
_computing_molecular_graphics 'ORTEP-3 (Farrugia, 1997) and DIAMOND (Brandenburg, 2006)'
_computing_publication_material 'publCIF (Westrip, 2010)'
_computing_structure_refinement 'SHELXL97 (Sheldrick, 2008)'
_computing_structure_solution 'SHELXS97 (Sheldrick, 2008)'
_diffrn_ambient_temperature 100(2)
_diffrn_measured_fraction_theta_full 0.999
_diffrn_measured_fraction_theta_max 0.999
_diffrn_measurement_device_type 'Bruker SMART APEX diffractometer'
_diffrn_measurement_method '\w scans'
_diffrn_radiation_monochromator graphite
_diffrn_radiation_source 'fine-focus sealed tube'
_diffrn_radiation_type MoK\a
_diffrn_radiation_wavelength 0.71073
_diffrn_reflns_av_R_equivalents 0.028
_diffrn_reflns_av_sigmaI/netI 0.024
_diffrn_reflns_limit_h_max 12
_diffrn_reflns_limit_h_min -12
_diffrn_reflns_limit_k_max 11
_diffrn_reflns_limit_k_min -10
_diffrn_reflns_limit_l_max 23
_diffrn_reflns_limit_l_min -23
_diffrn_reflns_number 13696
_diffrn_reflns_theta_full 27.5
_diffrn_reflns_theta_max 27.5
_diffrn_reflns_theta_min 2.2
_diffrn_standards_number 0
_exptl_absorpt_coefficient_mu 0.255
_exptl_absorpt_correction_T_max 0.980
_exptl_absorpt_correction_T_min 0.972
_exptl_absorpt_correction_type multi-scan
_exptl_absorpt_process_details '(SADABS; Sheldrick, 1996)'
_exptl_crystal_colour colourless
_exptl_crystal_density_diffrn 1.333
_exptl_crystal_density_method 'not measured'
_exptl_crystal_description block
_exptl_crystal_F_000 624
_exptl_crystal_size_max 0.32
_exptl_crystal_size_mid 0.23
_exptl_crystal_size_min 0.17
_refine_diff_density_max 0.34
_refine_diff_density_min -0.18
_refine_ls_extinction_method none
_refine_ls_goodness_of_fit_ref 1.07
_refine_ls_hydrogen_treatment mixed
_refine_ls_matrix_type full
_refine_ls_number_parameters 195
_refine_ls_number_reflns 3409
_refine_ls_number_restraints 1
_refine_ls_restrained_S_all 1.07
_refine_ls_R_factor_all 0.039
_refine_ls_R_factor_gt 0.034
_refine_ls_shift/su_max 0.001
_refine_ls_shift/su_max_lt 0.001
_refine_ls_shift/su_mean 0.000
_refine_ls_structure_factor_coef Fsqd
_refine_ls_weighting_details 'calc w=1/[\s^2^(Fo^2^)+(0.0335P)^2^+0.8555P] where P=(Fo^2^+2Fc^2^)/3'
_refine_ls_weighting_scheme calc
_refine_ls_wR_factor_gt 0.083
_refine_ls_wR_factor_ref 0.086
_reflns_number_gt 3047
_reflns_number_total 3409
_reflns_threshold_expression I>2\s(I)
_cod_data_source_file pk2254.cif
_cod_data_source_block I
_cod_original_sg_symbol_H-M 'P 21/c'
_cod_original_formula_sum 'C18 H16 Cl1 N1 O1'
_cod_database_code 2227037
_cod_database_fobs_code 2227037

loop_
_symmetry_equiv_pos_as_xyz
'x, y, z'
'-x, y+1/2, -z+1/2'
'-x, -y, -z'
'x, -y-1/2, z-1/2'

loop_
_atom_site_type_symbol
_atom_site_label
_atom_site_fract_x
_atom_site_fract_y
_atom_site_fract_z
_atom_site_U_iso_or_equiv
_atom_site_adp_type
_atom_site_calc_flag
_atom_site_refinement_flags
_atom_site_occupancy
_atom_site_disorder_assembly
_atom_site_disorder_group
Cl Cl1 -0.23118(3) 0.81420(4) 0.951338(18) 0.01937(10) Uani d . 1 . .
O O1 -0.07410(11) 0.19289(12) 0.74963(6) 0.0263(2) Uani d . 1 . .
N N1 -0.02654(11) 0.56664(13) 0.90768(6) 0.0153(2) Uani d D 1 . .
H H1N -0.0898(14) 0.6344(16) 0.9209(8) 0.018 Uiso d D 1 . .
C C1 0.02975(15) 0.03841(16) 0.84768(8) 0.0223(3) Uani d . 1 . .
H H1A -0.0480 0.0080 0.8770 0.033 Uiso calc R 1 . .
H H1B 0.1158 0.0528 0.8800 0.033 Uiso calc R 1 . .
H H1C 0.0453 -0.0434 0.8117 0.033 Uiso calc R 1 . .
C C2 -0.00653(14) 0.18746(16) 0.80845(7) 0.0173(3) Uani d . 1 . .
C C3 0.03851(13) 0.33644(15) 0.84823(7) 0.0151(3) Uani d . 1 . .
C C4 -0.06597(13) 0.43859(15) 0.87103(7) 0.0158(3) Uani d . 1 . .
C C5 0.11193(13) 0.60797(15) 0.92460(7) 0.0144(3) Uani d . 1 . .
C C6 0.14307(14) 0.74822(16) 0.96245(7) 0.0173(3) Uani d . 1 . .
H H6 0.0695 0.8120 0.9783 0.021 Uiso calc R 1 . .
C C7 0.28135(15) 0.79106(16) 0.97607(7) 0.0191(3) Uani d . 1 . .
H H7 0.3036 0.8861 1.0010 0.023 Uiso calc R 1 . .
C C8 0.39122(14) 0.69582(16) 0.95347(7) 0.0190(3) Uani d . 1 . .
H H8 0.4866 0.7273 0.9633 0.023 Uiso calc R 1 . .
C C9 0.36130(13) 0.55823(16) 0.91736(7) 0.0168(3) Uani d . 1 . .
H H9 0.4361 0.4947 0.9027 0.020 Uiso calc R 1 . .
C C10 0.21954(13) 0.51013(15) 0.90172(7) 0.0144(3) Uani d . 1 . .
C C11 0.18018(13) 0.37150(15) 0.86232(7) 0.0143(2) Uani d . 1 . .
C C12 -0.22057(14) 0.41010(17) 0.85588(8) 0.0210(3) Uani d . 1 . .
H H12A -0.2734 0.4809 0.8858 0.031 Uiso calc R 1 . .
H H12B -0.2423 0.3020 0.8682 0.031 Uiso calc R 1 . .
H H12C -0.2473 0.4288 0.8037 0.031 Uiso calc R 1 . .
C C13 0.29118(13) 0.27584(15) 0.83041(7) 0.0151(3) Uani d . 1 . .
C C14 0.30263(14) 0.28491(15) 0.75478(7) 0.0174(3) Uani d . 1 . .
H H14 0.2337 0.3400 0.7245 0.021 Uiso calc R 1 . .
C C15 0.41504(15) 0.21323(16) 0.72377(8) 0.0202(3) Uani d . 1 . .
H H15 0.4251 0.2230 0.6726 0.024 Uiso calc R 1 . .
C C16 0.51255(15) 0.12761(17) 0.76727(8) 0.0211(3) Uani d . 1 . .
H H16 0.5900 0.0800 0.7460 0.025 Uiso calc R 1 . .
C C17 0.49715(14) 0.11120(17) 0.84204(8) 0.0209(3) Uani d . 1 . .
H H17 0.5613 0.0480 0.8713 0.025 Uiso calc R 1 . .
C C18 0.38782(14) 0.18724(16) 0.87403(7) 0.0181(3) Uani d . 1 . .
H H18 0.3790 0.1788 0.9254 0.022 Uiso calc R 1 . .

loop_
_atom_site_aniso_label
_atom_site_aniso_U_11
_atom_site_aniso_U_22
_atom_site_aniso_U_33
_atom_site_aniso_U_12
_atom_site_aniso_U_13
_atom_site_aniso_U_23
Cl1 0.01572(16) 0.02029(17) 0.02252(17) 0.00187(12) 0.00424(12) -0.00375(12)
O1 0.0321(6) 0.0224(5) 0.0233(5) -0.0033(4) -0.0061(4) -0.0023(4)
N1 0.0142(5) 0.0150(5) 0.0168(5) 0.0020(4) 0.0024(4) 0.0003(4)
C1 0.0245(7) 0.0154(7) 0.0267(7) -0.0032(5) -0.0010(6) 0.0007(5)
C2 0.0150(6) 0.0171(6) 0.0201(6) -0.0021(5) 0.0031(5) -0.0017(5)
C3 0.0168(6) 0.0137(6) 0.0148(6) -0.0007(5) 0.0009(5) 0.0019(5)
C4 0.0157(6) 0.0164(6) 0.0154(6) -0.0005(5) 0.0015(5) 0.0028(5)
C5 0.0148(6) 0.0152(6) 0.0133(6) -0.0003(5) 0.0013(4) 0.0021(5)
C6 0.0203(6) 0.0151(6) 0.0168(6) 0.0026(5) 0.0019(5) -0.0004(5)
C7 0.0231(7) 0.0150(6) 0.0189(6) -0.0021(5) -0.0006(5) -0.0024(5)
C8 0.0159(6) 0.0212(7) 0.0196(6) -0.0035(5) -0.0001(5) -0.0007(5)
C9 0.0148(6) 0.0179(6) 0.0178(6) 0.0006(5) 0.0020(5) 0.0005(5)
C10 0.0152(6) 0.0145(6) 0.0136(6) 0.0002(5) 0.0013(4) 0.0014(5)
C11 0.0157(6) 0.0140(6) 0.0133(6) 0.0005(5) 0.0017(5) 0.0017(5)
C12 0.0136(6) 0.0221(7) 0.0272(7) -0.0012(5) 0.0011(5) -0.0018(6)
C13 0.0140(6) 0.0133(6) 0.0181(6) -0.0013(5) 0.0021(5) -0.0018(5)
C14 0.0185(6) 0.0150(6) 0.0185(6) 0.0004(5) 0.0000(5) -0.0002(5)
C15 0.0237(7) 0.0197(7) 0.0175(6) -0.0004(5) 0.0043(5) -0.0021(5)
C16 0.0192(6) 0.0196(7) 0.0251(7) 0.0027(5) 0.0046(5) -0.0053(6)
C17 0.0185(6) 0.0199(7) 0.0238(7) 0.0044(5) -0.0022(5) -0.0016(5)
C18 0.0190(6) 0.0185(7) 0.0168(6) 0.0009(5) 0.0002(5) -0.0005(5)

loop_
_atom_type_symbol
_atom_type_description
_atom_type_scat_dispersion_real
_atom_type_scat_dispersion_imag
_atom_type_scat_source
C C 0.0033 0.0016 'International Tables Vol C Tables 4.2.6.8 and 6.1.1.4'
H H 0.0000 0.0000 'International Tables Vol C Tables 4.2.6.8 and 6.1.1.4'
Cl Cl 0.1484 0.1585 'International Tables Vol C Tables 4.2.6.8 and 6.1.1.4'
N N 0.0061 0.0033 'International Tables Vol C Tables 4.2.6.8 and 6.1.1.4'
O O 0.0106 0.0060 'International Tables Vol C Tables 4.2.6.8 and 6.1.1.4'

loop_
_geom_angle_atom_site_label_1
_geom_angle_atom_site_label_2
_geom_angle_atom_site_label_3
_geom_angle_site_symmetry_1
_geom_angle_site_symmetry_3
_geom_angle
_geom_angle_publ_flag
C4 N1 C5 . . 123.81(11) ?
C4 N1 H1N . . 120.7(11) ?
C5 N1 H1N . . 115.4(11) ?
C2 C1 H1A . . 109.5 ?
C2 C1 H1B . . 109.5 ?
H1A C1 H1B . . 109.5 ?
C2 C1 H1C . . 109.5 ?
H1A C1 H1C . . 109.5 ?
H1B C1 H1C . . 109.5 ?
O1 C2 C1 . . 123.14(13) ?
O1 C2 C3 . . 120.32(12) ?
C1 C2 C3 . . 116.45(11) ?
C11 C3 C4 . . 120.43(12) ?
C11 C3 C2 . . 120.53(12) ?
C4 C3 C2 . . 119.04(11) ?
N1 C4 C3 . . 119.02(12) ?
N1 C4 C12 . . 117.76(12) ?
C3 C4 C12 . . 123.22(12) ?
N1 C5 C6 . . 119.53(11) ?
N1 C5 C10 . . 118.88(12) ?
C6 C5 C10 . . 121.56(12) ?
C7 C6 C5 . . 118.82(12) ?
C7 C6 H6 . . 120.6 ?
C5 C6 H6 . . 120.6 ?
C6 C7 C8 . . 120.84(13) ?
C6 C7 H7 . . 119.6 ?
C8 C7 H7 . . 119.6 ?
C9 C8 C7 . . 120.48(12) ?
C9 C8 H8 . . 119.8 ?
C7 C8 H8 . . 119.8 ?
C8 C9 C10 . . 120.48(12) ?
C8 C9 H9 . . 119.8 ?
C10 C9 H9 . . 119.8 ?
C5 C10 C9 . . 117.81(12) ?
C5 C10 C11 . . 118.50(11) ?
C9 C10 C11 . . 123.66(12) ?
C3 C11 C10 . . 119.33(12) ?
C3 C11 C13 . . 121.00(12) ?
C10 C11 C13 . . 119.36(11) ?
C4 C12 H12A . . 109.5 ?
C4 C12 H12B . . 109.5 ?
H12A C12 H12B . . 109.5 ?
C4 C12 H12C . . 109.5 ?
H12A C12 H12C . . 109.5 ?
H12B C12 H12C . . 109.5 ?
C18 C13 C14 . . 119.90(12) ?
C18 C13 C11 . . 122.18(11) ?
C14 C13 C11 . . 117.79(12) ?
C15 C14 C13 . . 119.85(12) ?
C15 C14 H14 . . 120.1 ?
C13 C14 H14 . . 120.1 ?
C16 C15 C14 . . 120.20(12) ?
C16 C15 H15 . . 119.9 ?
C14 C15 H15 . . 119.9 ?
C15 C16 C17 . . 120.09(13) ?
C15 C16 H16 . . 120.0 ?
C17 C16 H16 . . 120.0 ?
C16 C17 C18 . . 120.06(13) ?
C16 C17 H17 . . 120.0 ?
C18 C17 H17 . . 120.0 ?
C17 C18 C13 . . 119.76(12) ?
C17 C18 H18 . . 120.1 ?
C13 C18 H18 . . 120.1 ?

loop_
_geom_bond_atom_site_label_1
_geom_bond_atom_site_label_2
_geom_bond_site_symmetry_2
_geom_bond_distance
_geom_bond_publ_flag
O1 C2 . 1.2100(17) ?
N1 C4 . 1.3257(17) ?
N1 C5 . 1.3756(16) ?
N1 H1N . 0.883(9) ?
C1 C2 . 1.4933(19) ?
C1 H1A . 0.9800 ?
C1 H1B . 0.9800 ?
C1 H1C . 0.9800 ?
C2 C3 . 1.5158(18) ?
C3 C11 . 1.3849(18) ?
C3 C4 . 1.4103(18) ?
C4 C12 . 1.4949(18) ?
C5 C6 . 1.4079(18) ?
C5 C10 . 1.4102(17) ?
C6 C7 . 1.3695(19) ?
C6 H6 . 0.9500 ?
C7 C8 . 1.4116(19) ?
C7 H7 . 0.9500 ?
C8 C9 . 1.3713(19) ?
C8 H8 . 0.9500 ?
C9 C10 . 1.4177(18) ?
C9 H9 . 0.9500 ?
C10 C11 . 1.4253(18) ?
C11 C13 . 1.4892(17) ?
C12 H12A . 0.9800 ?
C12 H12B . 0.9800 ?
C12 H12C . 0.9800 ?
C13 C18 . 1.3950(19) ?
C13 C14 . 1.3951(18) ?
C14 C15 . 1.3893(19) ?
C14 H14 . 0.9500 ?
C15 C16 . 1.385(2) ?
C15 H15 . 0.9500 ?
C16 C17 . 1.391(2) ?
C16 H16 . 0.9500 ?
C17 C18 . 1.3917(19) ?
C17 H17 . 0.9500 ?
C18 H18 . 0.9500 ?

loop_
_geom_hbond_atom_site_label_D
_geom_hbond_atom_site_label_H
_geom_hbond_atom_site_label_A
_geom_hbond_site_symmetry_A
_geom_hbond_distance_DH
_geom_hbond_distance_HA
_geom_hbond_distance_DA
_geom_hbond_angle_DHA
N1 H1n Cl1 1_555 0.883(14) 2.146(14) 3.0265(12) 175.2(13)
C1 H1c O1 2_546 0.98 2.55 3.4972(18) 163
C1 H1a Cl1 1_545 0.98 2.83 3.7592(15) 159
C7 H7 Cl1 3_577 0.95 2.82 3.6803(14) 152
C8 H8 Cl1 1_655 0.95 2.81 3.7329(14) 165
C18 H18 Cl1 3_567 0.95 2.74 3.6175(14) 154

loop_
_geom_torsion_atom_site_label_1
_geom_torsion_atom_site_label_2
_geom_torsion_atom_site_label_3
_geom_torsion_atom_site_label_4
_geom_torsion_site_symmetry_1
_geom_torsion_site_symmetry_2
_geom_torsion_site_symmetry_3
_geom_torsion_site_symmetry_4
_geom_torsion
_geom_torsion_publ_flag
O1 C2 C3 C11 . . . . -117.58(15) ?
C1 C2 C3 C11 . . . . 65.82(16) ?
O1 C2 C3 C4 . . . . 62.73(17) ?
C1 C2 C3 C4 . . . . -113.87(14) ?
C5 N1 C4 C3 . . . . 0.68(19) ?
C5 N1 C4 C12 . . . . -179.25(12) ?
C11 C3 C4 N1 . . . . -1.62(19) ?
C2 C3 C4 N1 . . . . 178.07(11) ?
C11 C3 C4 C12 . . . . 178.31(12) ?
C2 C3 C4 C12 . . . . -2.00(19) ?
C4 N1 C5 C6 . . . . 178.67(12) ?
C4 N1 C5 C10 . . . . 0.33(18) ?
N1 C5 C6 C7 . . . . -177.19(12) ?
C10 C5 C6 C7 . . . . 1.11(19) ?
C5 C6 C7 C8 . . . . -0.8(2) ?
C6 C7 C8 C9 . . . . 0.0(2) ?
C7 C8 C9 C10 . . . . 0.5(2) ?
N1 C5 C10 C9 . . . . 177.64(11) ?
C6 C5 C10 C9 . . . . -0.67(18) ?
N1 C5 C10 C11 . . . . -0.42(17) ?
C6 C5 C10 C11 . . . . -178.72(12) ?
C8 C9 C10 C5 . . . . -0.12(19) ?
C8 C9 C10 C11 . . . . 177.83(12) ?
C4 C3 C11 C10 . . . . 1.52(18) ?
C2 C3 C11 C10 . . . . -178.17(11) ?
C4 C3 C11 C13 . . . . -172.07(12) ?
C2 C3 C11 C13 . . . . 8.24(18) ?
C5 C10 C11 C3 . . . . -0.50(18) ?
C9 C10 C11 C3 . . . . -178.43(12) ?
C5 C10 C11 C13 . . . . 173.20(11) ?
C9 C10 C11 C13 . . . . -4.74(19) ?
C3 C11 C13 C18 . . . . -114.69(15) ?
C10 C11 C13 C18 . . . . 71.73(17) ?
C3 C11 C13 C14 . . . . 69.53(16) ?
C10 C11 C13 C14 . . . . -104.06(14) ?
C18 C13 C14 C15 . . . . -3.8(2) ?
C11 C13 C14 C15 . . . . 172.11(12) ?
C13 C14 C15 C16 . . . . 2.6(2) ?
C14 C15 C16 C17 . . . . 0.9(2) ?
C15 C16 C17 C18 . . . . -3.3(2) ?
C16 C17 C18 C13 . . . . 2.1(2) ?
C14 C13 C18 C17 . . . . 1.5(2) ?
C11 C13 C18 C17 . . . . -174.24(12) ?

loop_
_cod_related_entry_id
_cod_related_entry_database
_cod_related_entry_code
1 ChemSpider 30656167
